data_7046402
loop_
_publ_author_name
'Krieck, Sven'
'Sch\"uler, Philipp'
'G\"orls, Helmar'
'Westerhausen, Matthias'

_publ_section_title
;
 Straightforward synthesis of rubidium bis(trimethylsilyl)amide and
 complexes of the alkali metal bis(trimethylsilyl)amides with weakly
 coordinating 2,2,5,5-tetramethyltetrahydrofuran.
;
_journal_issue 36
_journal_name_full 'Dalton transactions (Cambridge, England : 2003)'
_journal_page_first 12562
_journal_page_last 12569
_journal_paper_doi 10.1039/c8dt01539b
_journal_volume 47
_journal_year 2018
_chemical_formula_moiety 'C20 H52 N2 O2 Rb2 Si4'
_chemical_formula_sum 'C20 H52 N2 O2 Rb2 Si4'
_chemical_formula_weight 635.94
_space_group_IT_number 14
_space_group_name_Hall '-P 2yn'
_space_group_name_H-M_alt 'P 1 21/n 1'
_symmetry_cell_setting monoclinic
_symmetry_space_group_name_Hall '-P 2yn'
_symmetry_space_group_name_H-M 'P 1 21/n 1'
_atom_sites_solution_hydrogens geom
_atom_sites_solution_primary direct
_atom_sites_solution_secondary difmap
_audit_creation_method SHELXL-97
_audit_update_record
;
2018-04-18 deposited with the CCDC.
2018-05-18 downloaded from the CCDC.
;
_cell_angle_alpha 90
_cell_angle_beta 105.229(1)
_cell_angle_gamma 90
_cell_formula_units_Z 2
_cell_length_a 11.1879(2)
_cell_length_b 12.3031(2)
_cell_length_c 12.5560(2)
_cell_measurement_reflns_used 12950
_cell_measurement_temperature 133(2)
_cell_measurement_theta_max 27.37
_cell_measurement_theta_min 2.73
_cell_volume 1667.59(5)
_computing_cell_refinement DENZO
_computing_data_collection COLLECT
_computing_data_reduction DENZO
_computing_molecular_graphics SHELXTL/PC
_computing_publication_material SHELXL-97
_computing_structure_refinement 'SHELXL-97 (Sheldrick, 2008)'
_computing_structure_solution 'SHELXS-97 (Sheldrick, 2008)'
_diffrn_ambient_temperature 133(2)
_diffrn_measured_fraction_theta_full 0.995
_diffrn_measured_fraction_theta_max 0.995
_diffrn_measurement_device_type KappaCCD
_diffrn_measurement_method 'phi- + omega-scan'
_diffrn_radiation_monochromator graphite
_diffrn_radiation_source 'fine-focus sealed tube'
_diffrn_radiation_type MoK\a
_diffrn_radiation_wavelength 0.71073
_diffrn_reflns_av_R_equivalents 0.0274
_diffrn_reflns_av_sigmaI/netI 0.0225
_diffrn_reflns_limit_h_max 13
_diffrn_reflns_limit_h_min -14
_diffrn_reflns_limit_k_max 15
_diffrn_reflns_limit_k_min -15
_diffrn_reflns_limit_l_max 16
_diffrn_reflns_limit_l_min -16
_diffrn_reflns_number 12950
_diffrn_reflns_theta_full 27.37
_diffrn_reflns_theta_max 27.37
_diffrn_reflns_theta_min 2.73
_exptl_absorpt_coefficient_mu 3.095
_exptl_absorpt_correction_T_max 0.7456
_exptl_absorpt_correction_T_min 0.6766
_exptl_absorpt_correction_type multi-scan
_exptl_absorpt_process_details 'SADABS, Bruker-AXS, 2002'
_exptl_crystal_colour colourless
_exptl_crystal_density_diffrn 1.266
_exptl_crystal_density_method 'not measured'
_exptl_crystal_description prism
_exptl_crystal_F_000 664
_exptl_crystal_size_max 0.132
_exptl_crystal_size_mid 0.122
_exptl_crystal_size_min 0.102
_refine_diff_density_max 0.847
_refine_diff_density_min -0.417
_refine_diff_density_rms 0.057
_refine_ls_extinction_method none
_refine_ls_goodness_of_fit_ref 1.081
_refine_ls_hydrogen_treatment constr
_refine_ls_matrix_type full
_refine_ls_number_parameters 142
_refine_ls_number_reflns 3761
_refine_ls_number_restraints 0
_refine_ls_restrained_S_all 1.081
_refine_ls_R_factor_all 0.0317
_refine_ls_R_factor_gt 0.0258
_refine_ls_shift/su_max 0.001
_refine_ls_shift/su_mean 0.000
_refine_ls_structure_factor_coef Fsqd
_refine_ls_weighting_details 'calc w=1/[\s^2^(Fo^2^)+(0.0129P)^2^+1.5434P] where P=(Fo^2^+2Fc^2^)/3'
_refine_ls_weighting_scheme calc
_refine_ls_wR_factor_gt 0.0524
_refine_ls_wR_factor_ref 0.0551
_reflns_number_gt 3386
_reflns_number_total 3761
_reflns_threshold_expression >2sigma(I)
_cod_data_source_file c8dt01539b2.cif
_cod_data_source_block FO6563
_cod_depositor_comments 'Adding full bibliography for 7046399--7046403.cif.'
_cod_original_sg_symbol_H-M 'P 21/n'
_cod_database_code 7046402

loop_
_symmetry_equiv_pos_as_xyz
'x, y, z'
'-x+1/2, y+1/2, -z+1/2'
'-x, -y, -z'
'x-1/2, -y-1/2, z-1/2'

loop_
_atom_site_label
_atom_site_type_symbol
_atom_site_fract_x
_atom_site_fract_y
_atom_site_fract_z
_atom_site_U_iso_or_equiv
_atom_site_adp_type
_atom_site_occupancy
_atom_site_symmetry_multiplicity
_atom_site_calc_flag
_atom_site_refinement_flags
Rb1 Rb 0.483816(16) 0.558099(15) 0.349951(14) 0.02193(6) Uani 1 1 d .
Si1 Si 0.38949(5) 0.26891(4) 0.39089(4) 0.02167(11) Uani 1 1 d .
Si2 Si 0.21300(5) 0.43085(4) 0.44815(4) 0.02086(11) Uani 1 1 d .
O1 O 0.59873(15) 0.55192(13) 0.17369(13) 0.0373(4) Uani 1 1 d .
N1 N 0.34856(14) 0.39097(13) 0.42817(13) 0.0221(3) Uani 1 1 d .
C1 C 0.4810(2) 0.27751(18) 0.28458(17) 0.0321(5) Uani 1 1 d .
H1A H 0.5608 0.3127 0.3172 0.048 Uiso 1 1 calc R
H1B H 0.4345 0.3201 0.2213 0.048 Uiso 1 1 calc R
H1C H 0.4951 0.2041 0.2601 0.048 Uiso 1 1 calc R
C2 C 0.4914(2) 0.19042(17) 0.51001(17) 0.0305(4) Uani 1 1 d .
H2A H 0.5710 0.2279 0.5365 0.046 Uiso 1 1 calc R
H2B H 0.5055 0.1171 0.4853 0.046 Uiso 1 1 calc R
H2C H 0.4506 0.1856 0.5700 0.046 Uiso 1 1 calc R
C3 C 0.25547(19) 0.17597(18) 0.32465(18) 0.0322(5) Uani 1 1 d .
H3A H 0.2072 0.2082 0.2553 0.048 Uiso 1 1 calc R
H3B H 0.2023 0.1665 0.3748 0.048 Uiso 1 1 calc R
H3C H 0.2876 0.1051 0.3096 0.048 Uiso 1 1 calc R
C4 C 0.1716(2) 0.35703(19) 0.56557(17) 0.0323(5) Uani 1 1 d .
H4A H 0.1678 0.2787 0.5509 0.048 Uiso 1 1 calc R
H4B H 0.0907 0.3823 0.5721 0.048 Uiso 1 1 calc R
H4C H 0.2346 0.3718 0.6346 0.048 Uiso 1 1 calc R
C5 C 0.07269(19) 0.41677(19) 0.32662(17) 0.0318(5) Uani 1 1 d .
H5A H 0.0546 0.3396 0.3112 0.048 Uiso 1 1 calc R
H5B H 0.0892 0.4515 0.2617 0.048 Uiso 1 1 calc R
H5C H 0.0014 0.4519 0.3438 0.048 Uiso 1 1 calc R
C6 C 0.21840(19) 0.58027(17) 0.48436(18) 0.0303(4) Uani 1 1 d .
H6A H 0.2235 0.6234 0.4201 0.045 Uiso 1 1 calc R
H6B H 0.2913 0.5948 0.5457 0.045 Uiso 1 1 calc R
H6C H 0.1433 0.6001 0.5060 0.045 Uiso 1 1 calc R
C7 C 0.6866(2) 0.46999(19) 0.1640(2) 0.0412(6) Uani 1 1 d .
H7A H 0.6432 0.4037 0.1291 0.049 Uiso 1 1 calc R
H7B H 0.7400 0.4505 0.2377 0.049 Uiso 1 1 calc R
C8 C 0.7627(3) 0.5174(2) 0.0937(3) 0.0552(7) Uani 1 1 d .
H8A H 0.8389 0.5517 0.1397 0.066 Uiso 1 1 calc R
H8B H 0.7859 0.4610 0.0465 0.066 Uiso 1 1 calc R
C9 C 0.6790(3) 0.5997(3) 0.0260(2) 0.0555(8) Uani 1 1 d .
H9A H 0.6226 0.5661 -0.0399 0.067 Uiso 1 1 calc R
H9B H 0.7267 0.6584 0.0021 0.067 Uiso 1 1 calc R
C10 C 0.6086(3) 0.6419(2) 0.1042(2) 0.0489(6) Uani 1 1 d .
H10A H 0.6538 0.7029 0.1487 0.059 Uiso 1 1 calc R
H10B H 0.5255 0.6677 0.0632 0.059 Uiso 1 1 calc R

loop_
_atom_site_aniso_label
_atom_site_aniso_U_11
_atom_site_aniso_U_22
_atom_site_aniso_U_33
_atom_site_aniso_U_23
_atom_site_aniso_U_13
_atom_site_aniso_U_12
Rb1 0.01952(9) 0.02539(10) 0.01970(9) 0.00220(7) 0.00306(6) -0.00002(7)
Si1 0.0193(3) 0.0227(3) 0.0226(3) -0.0032(2) 0.0048(2) -0.0026(2)
Si2 0.0163(2) 0.0236(3) 0.0214(2) -0.0012(2) 0.00281(19) -0.0016(2)
O1 0.0388(9) 0.0416(9) 0.0372(9) 0.0026(7) 0.0202(7) 0.0041(7)
N1 0.0185(8) 0.0225(8) 0.0244(8) -0.0024(6) 0.0039(6) -0.0027(6)
C1 0.0346(12) 0.0351(12) 0.0286(10) -0.0059(9) 0.0120(9) -0.0032(9)
C2 0.0308(11) 0.0266(11) 0.0336(11) 0.0017(9) 0.0077(9) 0.0037(9)
C3 0.0270(11) 0.0289(11) 0.0387(12) -0.0101(9) 0.0051(9) -0.0061(9)
C4 0.0294(11) 0.0379(12) 0.0314(11) 0.0015(9) 0.0110(9) -0.0041(9)
C5 0.0212(10) 0.0396(12) 0.0308(11) -0.0025(9) 0.0003(8) -0.0007(9)
C6 0.0232(10) 0.0300(11) 0.0357(11) -0.0045(9) 0.0044(9) 0.0019(8)
C7 0.0462(14) 0.0345(12) 0.0475(14) 0.0038(10) 0.0205(12) 0.0061(11)
C8 0.0557(17) 0.0547(17) 0.0655(18) 0.0097(14) 0.0343(15) 0.0106(14)
C9 0.0490(16) 0.075(2) 0.0488(15) 0.0243(15) 0.0242(13) 0.0110(15)
C10 0.0530(16) 0.0425(14) 0.0548(16) 0.0142(12) 0.0207(13) 0.0158(12)

loop_
_atom_type_symbol
_atom_type_description
_atom_type_scat_dispersion_real
_atom_type_scat_dispersion_imag
_atom_type_scat_source
C C 0.0033 0.0016 'International Tables Vol C Tables 4.2.6.8 and 6.1.1.4'
H H 0.0000 0.0000 'International Tables Vol C Tables 4.2.6.8 and 6.1.1.4'
N N 0.0061 0.0033 'International Tables Vol C Tables 4.2.6.8 and 6.1.1.4'
O O 0.0106 0.0060 'International Tables Vol C Tables 4.2.6.8 and 6.1.1.4'
Si Si 0.0817 0.0704 'International Tables Vol C Tables 4.2.6.8 and 6.1.1.4'
Rb Rb -0.9393 2.9676 'International Tables Vol C Tables 4.2.6.8 and 6.1.1.4'

loop_
_geom_angle_atom_site_label_1
_geom_angle_atom_site_label_2
_geom_angle_atom_site_label_3
_geom_angle
_geom_angle_site_symmetry_1
_geom_angle_site_symmetry_3
O1 Rb1 N1 129.37(5) . .
O1 Rb1 N1 115.52(5) . 3_666
N1 Rb1 N1 95.12(4) . 3_666
O1 Rb1 Si2 90.79(4) . 3_666
N1 Rb1 Si2 105.36(3) . 3_666
N1 Rb1 Si2 26.75(3) 3_666 3_666
O1 Rb1 Si1 106.28(3) . .
N1 Rb1 Si1 24.56(3) . .
N1 Rb1 Si1 101.52(3) 3_666 .
Si2 Rb1 Si1 100.450(12) 3_666 .
O1 Rb1 Si1 122.31(4) . 3_666
N1 Rb1 Si1 102.56(3) . 3_666
N1 Rb1 Si1 24.60(3) 3_666 3_666
Si2 Rb1 Si1 47.454(12) 3_666 3_666
Si1 Rb1 Si1 117.430(9) . 3_666
O1 Rb1 Si2 141.92(4) . .
N1 Rb1 Si2 23.00(3) . .
N1 Rb1 Si2 98.01(3) 3_666 .
Si2 Rb1 Si2 116.895(9) 3_666 .
Si1 Rb1 Si2 46.365(11) . .
Si1 Rb1 Si2 95.713(11) 3_666 .
O1 Rb1 Rb1 141.83(3) . 3_666
N1 Rb1 Rb1 48.77(3) . 3_666
N1 Rb1 Rb1 46.35(3) 3_666 3_666
Si2 Rb1 Rb1 61.195(9) 3_666 3_666
Si1 Rb1 Rb1 59.336(9) . 3_666
Si1 Rb1 Rb1 58.094(9) 3_666 3_666
Si2 Rb1 Rb1 55.700(9) . 3_666
N1 Si1 C1 112.77(9) . .
N1 Si1 C2 112.95(9) . .
C1 Si1 C2 105.18(10) . .
N1 Si1 C3 114.92(9) . .
C1 Si1 C3 103.71(10) . .
C2 Si1 C3 106.39(10) . .
N1 Si1 Rb1 45.60(5) . .
C1 Si1 Rb1 68.20(7) . .
C2 Si1 Rb1 117.13(7) . .
C3 Si1 Rb1 136.41(7) . .
N1 Si1 Rb1 48.04(6) . 3_666
C1 Si1 Rb1 114.90(7) . 3_666
C2 Si1 Rb1 66.45(7) . 3_666
C3 Si1 Rb1 141.33(7) . 3_666
Rb1 Si1 Rb1 62.570(9) . 3_666
N1 Si2 C5 116.46(9) . .
N1 Si2 C4 113.17(9) . .
C5 Si2 C4 105.32(10) . .
N1 Si2 C6 110.36(9) . .
C5 Si2 C6 104.52(10) . .
C4 Si2 C6 106.17(10) . .
N1 Si2 Rb1 53.44(6) . 3_666
C5 Si2 Rb1 169.87(7) . 3_666
C4 Si2 Rb1 81.40(7) . 3_666
C6 Si2 Rb1 80.35(7) . 3_666
N1 Si2 Rb1 42.14(6) . .
C5 Si2 Rb1 109.41(7) . .
C4 Si2 Rb1 144.31(7) . .
C6 Si2 Rb1 72.92(7) . .
Rb1 Si2 Rb1 63.105(9) 3_666 .
C10 O1 C7 109.11(17) . .
C10 O1 Rb1 125.29(14) . .
C7 O1 Rb1 123.07(13) . .
Si1 N1 Si2 129.08(10) . .
Si1 N1 Rb1 109.83(7) . .
Si2 N1 Rb1 114.86(8) . .
Si1 N1 Rb1 107.36(7) . 3_666
Si2 N1 Rb1 99.80(7) . 3_666
Rb1 N1 Rb1 84.88(4) . 3_666
Si1 C1 H1A 109.5 . .
Si1 C1 H1B 109.5 . .
H1A C1 H1B 109.5 . .
Si1 C1 H1C 109.5 . .
H1A C1 H1C 109.5 . .
H1B C1 H1C 109.5 . .
Si1 C2 H2A 109.5 . .
Si1 C2 H2B 109.5 . .
H2A C2 H2B 109.5 . .
Si1 C2 H2C 109.5 . .
H2A C2 H2C 109.5 . .
H2B C2 H2C 109.5 . .
Si1 C3 H3A 109.5 . .
Si1 C3 H3B 109.5 . .
H3A C3 H3B 109.5 . .
Si1 C3 H3C 109.5 . .
H3A C3 H3C 109.5 . .
H3B C3 H3C 109.5 . .
Si2 C4 H4A 109.5 . .
Si2 C4 H4B 109.5 . .
H4A C4 H4B 109.5 . .
Si2 C4 H4C 109.5 . .
H4A C4 H4C 109.5 . .
H4B C4 H4C 109.5 . .
Si2 C5 H5A 109.5 . .
Si2 C5 H5B 109.5 . .
H5A C5 H5B 109.5 . .
Si2 C5 H5C 109.5 . .
H5A C5 H5C 109.5 . .
H5B C5 H5C 109.5 . .
Si2 C6 H6A 109.5 . .
Si2 C6 H6B 109.5 . .
H6A C6 H6B 109.5 . .
Si2 C6 H6C 109.5 . .
H6A C6 H6C 109.5 . .
H6B C6 H6C 109.5 . .
O1 C7 C8 106.54(19) . .
O1 C7 H7A 110.4 . .
C8 C7 H7A 110.4 . .
O1 C7 H7B 110.4 . .
C8 C7 H7B 110.4 . .
H7A C7 H7B 108.6 . .
C9 C8 C7 103.5(2) . .
C9 C8 H8A 111.1 . .
C7 C8 H8A 111.1 . .
C9 C8 H8B 111.1 . .
C7 C8 H8B 111.1 . .
H8A C8 H8B 109.0 . .
C8 C9 C10 102.7(2) . .
C8 C9 H9A 111.2 . .
C10 C9 H9A 111.2 . .
C8 C9 H9B 111.2 . .
C10 C9 H9B 111.2 . .
H9A C9 H9B 109.1 . .
O1 C10 C9 105.6(2) . .
O1 C10 H10A 110.6 . .
C9 C10 H10A 110.6 . .
O1 C10 H10B 110.6 . .
C9 C10 H10B 110.6 . .
H10A C10 H10B 108.8 . .

loop_
_geom_bond_atom_site_label_1
_geom_bond_atom_site_label_2
_geom_bond_distance
_geom_bond_site_symmetry_2
Rb1 O1 2.8375(15) .
Rb1 N1 2.8746(16) .
Rb1 N1 2.9876(16) 3_666
Rb1 Si2 3.6651(5) 3_666
Rb1 Si1 3.7845(6) .
Rb1 Si1 3.8346(5) 3_666
Rb1 Si2 3.8877(5) .
Rb1 Rb1 3.9568(3) 3_666
Si1 N1 1.6723(17) .
Si1 C1 1.886(2) .
Si1 C2 1.890(2) .
Si1 C3 1.895(2) .
Si1 Rb1 3.8346(5) 3_666
Si2 N1 1.6744(16) .
Si2 C5 1.888(2) .
Si2 C4 1.890(2) .
Si2 C6 1.891(2) .
Si2 Rb1 3.6651(5) 3_666
O1 C10 1.432(3) .
O1 C7 1.435(3) .
N1 Rb1 2.9877(16) 3_666
C1 H1A 0.9800 .
C1 H1B 0.9800 .
C1 H1C 0.9800 .
C2 H2A 0.9800 .
C2 H2B 0.9800 .
C2 H2C 0.9800 .
C3 H3A 0.9800 .
C3 H3B 0.9800 .
C3 H3C 0.9800 .
C4 H4A 0.9800 .
C4 H4B 0.9800 .
C4 H4C 0.9800 .
C5 H5A 0.9800 .
C5 H5B 0.9800 .
C5 H5C 0.9800 .
C6 H6A 0.9800 .
C6 H6B 0.9800 .
C6 H6C 0.9800 .
C7 C8 1.496(3) .
C7 H7A 0.9900 .
C7 H7B 0.9900 .
C8 C9 1.485(4) .
C8 H8A 0.9900 .
C8 H8B 0.9900 .
C9 C10 1.504(4) .
C9 H9A 0.9900 .
C9 H9B 0.9900 .
C10 H10A 0.9900 .
C10 H10B 0.9900 .
